data_4027985
loop_
_publ_author_name
'Roman A. Valiulin'
'Teresa M. Arisco'
'Andrei G. Kutateladze'

_publ_contact_author_address
;Department of Chemistry and Biochemistry
University of Denver
FW Olin Hall, 202
2190 E. Iliff Ave
Denver, CO 80208
;
_publ_contact_author_email akutatel.edu
_publ_contact_author_fax 303-871-2254
_publ_contact_author_name 'Andrei Kutateladze'
_publ_contact_author_phone 303-871-2995
_publ_section_title
;
 Photoinduced Intramolecular Cyclopentanation vs Photoprotolytic
 Oxametathesis in Polycyclic Alkenes Outfitted with Conformationally
 Constrained Aroylmethyl Chromophores
;
_journal_name_full 'Journal of Organic Chemistry'
_journal_page_first 2012
_journal_page_last 2025
_journal_paper_doi 10.1021/jo301909j
_journal_volume 78
_journal_year 2013
_chemical_formula_moiety 'C26 H26 O5'
_chemical_formula_sum 'C26 H26 O5'
_chemical_formula_weight 418.47
_chemical_name_common none
_chemical_name_systematic
;
dimethyl (1RS, 4SR, 5RS, 6SR)-endo-5-
((1'SR)-1'-benzoyl-2'-phenylethyl)bicyclo[2.2.1]
hept-2-ene-exo-5,endo-6-dicarboxylate
;
_space_group_IT_number 14
_symmetry_cell_setting monoclinic
_symmetry_space_group_name_Hall '-P 2ybc'
_symmetry_space_group_name_H-M 'P 1 21/c 1'
_atom_sites_solution_hydrogens geom
_atom_sites_solution_primary direct
_atom_sites_solution_secondary difmap
_audit_creation_method SHELXL-97
_cell_angle_alpha 90.00
_cell_angle_beta 92.0550(10)
_cell_angle_gamma 90.00
_cell_formula_units_Z 4
_cell_length_a 8.6424(2)
_cell_length_b 11.4282(2)
_cell_length_c 22.3162(5)
_cell_measurement_reflns_used 9802
_cell_measurement_temperature 296(2)
_cell_measurement_theta_max 26.87
_cell_measurement_theta_min 2.36
_cell_volume 2202.69(8)
_computing_cell_refinement 'Bruker SAINT'
_computing_data_collection 'Bruker APEX2'
_computing_data_reduction 'Bruker SAINT'
_computing_molecular_graphics 'Bruker SHELXTL'
_computing_publication_material 'Bruker SHELXTL'
_computing_structure_refinement 'SHELXL-97 (Sheldrick, 2008)'
_computing_structure_solution 'SHELXS-97 (Sheldrick, 2008)'
_diffrn_ambient_temperature 296(2)
_diffrn_detector_area_resol_mean 8.33
_diffrn_measured_fraction_theta_full 1.000
_diffrn_measured_fraction_theta_max 1.000
_diffrn_measurement_device_type 'Bruker D8 APEX II Diffractometer'
_diffrn_measurement_method '\f and \w scans'
_diffrn_radiation_monochromator graphite
_diffrn_radiation_source 'fine-focus sealed tube'
_diffrn_radiation_type MoK\a
_diffrn_radiation_wavelength 0.71073
_diffrn_reflns_av_R_equivalents 0.0274
_diffrn_reflns_av_sigmaI/netI 0.0131
_diffrn_reflns_limit_h_max 11
_diffrn_reflns_limit_h_min -11
_diffrn_reflns_limit_k_max 14
_diffrn_reflns_limit_k_min -14
_diffrn_reflns_limit_l_max 28
_diffrn_reflns_limit_l_min -28
_diffrn_reflns_number 62848
_diffrn_reflns_theta_full 27.10
_diffrn_reflns_theta_max 27.10
_diffrn_reflns_theta_min 1.83
_exptl_absorpt_coefficient_mu 0.087
_exptl_absorpt_correction_T_max 0.9813
_exptl_absorpt_correction_T_min 0.9418
_exptl_absorpt_correction_type multi-scan
_exptl_crystal_colour colourless
_exptl_crystal_density_diffrn 1.262
_exptl_crystal_description piramidal
_exptl_crystal_F_000 888
_exptl_crystal_size_max 0.70
_exptl_crystal_size_mid 0.35
_exptl_crystal_size_min 0.22
_refine_diff_density_max 0.222
_refine_diff_density_min -0.147
_refine_diff_density_rms 0.029
_refine_ls_extinction_method none
_refine_ls_goodness_of_fit_ref 0.999
_refine_ls_matrix_type full
_refine_ls_number_parameters 282
_refine_ls_number_reflns 4860
_refine_ls_number_restraints 0
_refine_ls_restrained_S_all 0.999
_refine_ls_R_factor_all 0.0650
_refine_ls_R_factor_gt 0.0445
_refine_ls_shift/su_max 0.000
_refine_ls_shift/su_mean 0.000
_refine_ls_structure_factor_coef Fsqd
_refine_ls_weighting_details 'calc w=1/[\s^2^(Fo^2^)+(0.0621P)^2^+0.6148P] where P=(Fo^2^+2Fc^2^)/3'
_refine_ls_weighting_scheme calc
_refine_ls_wR_factor_gt 0.1172
_refine_ls_wR_factor_ref 0.1363
_reflns_number_gt 3636
_reflns_number_total 4860
_reflns_threshold_expression >2sigma(I)
_cod_data_source_file jo301909j_si_001_06.cif
_cod_data_source_block 7f_prime_rav28789_0m
_cod_database_code 4027985

loop_
_symmetry_equiv_pos_as_xyz
'x, y, z'
'-x, y+1/2, -z+1/2'
'-x, -y, -z'
'x, -y-1/2, z-1/2'

loop_
_atom_site_label
_atom_site_type_symbol
_atom_site_fract_x
_atom_site_fract_y
_atom_site_fract_z
_atom_site_U_iso_or_equiv
_atom_site_adp_type
_atom_site_occupancy
_atom_site_symmetry_multiplicity
_atom_site_calc_flag
_atom_site_refinement_flags
O1 O 0.58877(14) 0.79664(11) 0.13815(5) 0.0664(3) Uani 1 1 d .
O2 O 0.65840(17) 0.66430(13) 0.07185(7) 0.0873(4) Uani 1 1 d .
O3 O 0.24294(15) 0.96379(10) 0.08745(6) 0.0746(4) Uani 1 1 d .
O4 O 0.03601(13) 0.85471(10) 0.06475(6) 0.0698(4) Uani 1 1 d .
O5 O 0.19292(15) 0.75835(11) 0.17798(5) 0.0666(3) Uani 1 1 d .
C1 C 0.0598(3) 0.2687(2) 0.17133(15) 0.0984(8) Uani 1 1 d .
H1 H 0.0559 0.1980 0.1918 0.118 Uiso 1 1 calc R
C2 C -0.0026(3) 0.3675(2) 0.19571(12) 0.0930(7) Uani 1 1 d .
H2 H -0.0502 0.3637 0.2324 0.112 Uiso 1 1 calc R
C3 C 0.0058(2) 0.47321(19) 0.16528(10) 0.0741(5) Uani 1 1 d .
H3 H -0.0364 0.5401 0.1819 0.089 Uiso 1 1 calc R
C4 C 0.07543(17) 0.48066(14) 0.11091(8) 0.0554(4) Uani 1 1 d .
C5 C 0.08935(18) 0.59638(14) 0.07859(8) 0.0564(4) Uani 1 1 d .
H5A H 0.0096 0.6491 0.0919 0.068 Uiso 1 1 calc R
H5B H 0.0721 0.5838 0.0359 0.068 Uiso 1 1 calc R
C6 C 0.25044(16) 0.65456(12) 0.08986(6) 0.0432(3) Uani 1 1 d .
H6 H 0.3291 0.5964 0.0802 0.052 Uiso 1 1 calc R
C7 C 0.27959(17) 0.76513(12) 0.05079(6) 0.0456(3) Uani 1 1 d .
C8 C 0.45501(18) 0.80141(14) 0.04583(7) 0.0517(4) Uani 1 1 d .
H8 H 0.4612 0.8855 0.0542 0.062 Uiso 1 1 calc R
C9 C 0.57658(18) 0.74315(14) 0.08548(8) 0.0528(4) Uani 1 1 d .
C10 C 0.7089(2) 0.7570(2) 0.18014(9) 0.0810(6) Uani 1 1 d .
H10A H 0.6942 0.6755 0.1885 0.121 Uiso 1 1 calc R
H10B H 0.7039 0.8010 0.2167 0.121 Uiso 1 1 calc R
H10C H 0.8083 0.7683 0.1631 0.121 Uiso 1 1 calc R
C11 C 0.18878(19) 0.87230(14) 0.07117(7) 0.0540(4) Uani 1 1 d .
C12 C -0.0585(3) 0.9494(2) 0.08457(14) 0.1044(9) Uani 1 1 d .
H12A H -0.0380 0.9627 0.1266 0.157 Uiso 1 1 calc R
H12B H -0.1658 0.9298 0.0779 0.157 Uiso 1 1 calc R
H12C H -0.0351 1.0189 0.0625 0.157 Uiso 1 1 calc R
C13 C 0.1273(3) 0.27392(17) 0.11729(14) 0.0874(7) Uani 1 1 d .
H13 H 0.1685 0.2066 0.1008 0.105 Uiso 1 1 calc R
C14 C 0.1348(2) 0.37885(15) 0.08687(10) 0.0686(5) Uani 1 1 d .
H14 H 0.1803 0.3813 0.0498 0.082 Uiso 1 1 calc R
C15 C 0.26746(17) 0.67920(12) 0.15708(6) 0.0451(3) Uani 1 1 d .
C16 C 0.36943(17) 0.60511(12) 0.19669(6) 0.0462(3) Uani 1 1 d .
C17 C 0.4589(2) 0.51459(14) 0.17565(7) 0.0597(4) Uani 1 1 d .
H17 H 0.4508 0.4941 0.1353 0.072 Uiso 1 1 calc R
C18 C 0.5602(2) 0.45413(17) 0.21364(9) 0.0761(5) Uani 1 1 d .
H18 H 0.6199 0.3938 0.1987 0.091 Uiso 1 1 calc R
C19 C 0.5730(3) 0.4825(2) 0.27284(10) 0.0837(6) Uani 1 1 d .
H19 H 0.6421 0.4423 0.2983 0.100 Uiso 1 1 calc R
C20 C 0.4844(3) 0.5700(2) 0.29466(8) 0.0897(7) Uani 1 1 d .
H20 H 0.4931 0.5889 0.3352 0.108 Uiso 1 1 calc R
C21 C 0.3813(2) 0.63123(17) 0.25738(7) 0.0683(5) Uani 1 1 d .
H21 H 0.3200 0.6898 0.2731 0.082 Uiso 1 1 calc R
C22 C 0.2340(2) 0.74199(16) -0.01788(7) 0.0606(4) Uani 1 1 d .
H22 H 0.1229 0.7442 -0.0283 0.073 Uiso 1 1 calc R
C23 C 0.3320(2) 0.8342(2) -0.04826(9) 0.0785(6) Uani 1 1 d .
H23A H 0.3107 0.9131 -0.0348 0.094 Uiso 1 1 calc R
H23B H 0.3244 0.8299 -0.0917 0.094 Uiso 1 1 calc R
C24 C 0.4846(2) 0.78546(19) -0.02205(8) 0.0729(5) Uani 1 1 d .
H24 H 0.5786 0.8226 -0.0363 0.088 Uiso 1 1 calc R
C25 C 0.4651(3) 0.6581(2) -0.03747(8) 0.0789(6) Uani 1 1 d .
H25 H 0.5440 0.6064 -0.0465 0.095 Uiso 1 1 calc R
C26 C 0.3170(3) 0.63270(19) -0.03593(7) 0.0725(5) Uani 1 1 d .
H26 H 0.2719 0.5604 -0.0444 0.087 Uiso 1 1 calc R

loop_
_atom_site_aniso_label
_atom_site_aniso_U_11
_atom_site_aniso_U_22
_atom_site_aniso_U_33
_atom_site_aniso_U_23
_atom_site_aniso_U_13
_atom_site_aniso_U_12
O1 0.0637(7) 0.0727(8) 0.0620(7) -0.0030(6) -0.0084(6) 0.0100(6)
O2 0.0792(9) 0.0854(9) 0.0964(10) -0.0190(8) -0.0115(8) 0.0352(8)
O3 0.0750(8) 0.0470(6) 0.1013(10) -0.0091(6) -0.0014(7) 0.0088(6)
O4 0.0520(7) 0.0544(7) 0.1029(10) 0.0149(6) 0.0022(6) 0.0139(5)
O5 0.0821(8) 0.0603(7) 0.0582(7) -0.0046(5) 0.0119(6) 0.0274(6)
C1 0.0821(15) 0.0716(14) 0.140(2) 0.0406(15) -0.0226(16) -0.0172(12)
C2 0.0764(14) 0.1062(18) 0.0966(16) 0.0363(14) 0.0059(12) -0.0160(13)
C3 0.0611(11) 0.0743(12) 0.0874(13) 0.0124(10) 0.0097(10) -0.0002(9)
C4 0.0419(8) 0.0526(8) 0.0710(10) 0.0053(8) -0.0061(7) -0.0051(6)
C5 0.0495(8) 0.0530(9) 0.0659(10) 0.0062(7) -0.0072(7) -0.0017(7)
C6 0.0439(7) 0.0398(7) 0.0456(7) -0.0009(6) -0.0017(6) 0.0046(6)
C7 0.0479(8) 0.0437(7) 0.0449(7) 0.0028(6) -0.0025(6) 0.0037(6)
C8 0.0512(9) 0.0481(8) 0.0558(8) 0.0038(7) 0.0025(7) 0.0013(6)
C9 0.0446(8) 0.0512(8) 0.0628(9) 0.0007(7) 0.0038(7) 0.0001(7)
C10 0.0667(12) 0.0985(15) 0.0762(12) 0.0111(11) -0.0187(10) -0.0016(11)
C11 0.0551(9) 0.0479(8) 0.0589(9) 0.0106(7) -0.0014(7) 0.0087(7)
C12 0.0736(13) 0.0679(13) 0.174(3) 0.0275(15) 0.0339(15) 0.0324(11)
C13 0.0731(13) 0.0523(10) 0.136(2) 0.0034(12) -0.0155(14) -0.0043(9)
C14 0.0582(10) 0.0563(10) 0.0908(13) -0.0050(9) -0.0056(9) -0.0068(8)
C15 0.0494(8) 0.0400(7) 0.0464(7) -0.0007(6) 0.0069(6) 0.0034(6)
C16 0.0552(8) 0.0411(7) 0.0422(7) 0.0026(6) 0.0020(6) -0.0002(6)
C17 0.0738(11) 0.0516(8) 0.0533(9) -0.0016(7) -0.0049(8) 0.0152(8)
C18 0.0882(14) 0.0611(11) 0.0780(13) 0.0123(9) -0.0077(10) 0.0236(10)
C19 0.0943(15) 0.0850(14) 0.0707(12) 0.0281(11) -0.0112(11) 0.0162(12)
C20 0.1197(18) 0.1067(17) 0.0419(9) 0.0118(10) -0.0072(10) 0.0124(15)
C21 0.0892(13) 0.0690(11) 0.0470(9) 0.0016(8) 0.0068(8) 0.0117(10)
C22 0.0638(10) 0.0716(11) 0.0456(8) 0.0049(7) -0.0082(7) 0.0020(8)
C23 0.0862(13) 0.0946(14) 0.0544(10) 0.0226(10) -0.0001(9) 0.0013(11)
C24 0.0671(11) 0.0948(14) 0.0578(10) 0.0108(10) 0.0137(8) -0.0023(10)
C25 0.0812(14) 0.1037(16) 0.0522(10) -0.0173(10) 0.0090(9) 0.0173(12)
C26 0.0878(14) 0.0825(13) 0.0468(9) -0.0150(9) -0.0048(9) 0.0055(11)

loop_
_atom_type_symbol
_atom_type_description
_atom_type_scat_dispersion_real
_atom_type_scat_dispersion_imag
_atom_type_scat_source
C C 0.0033 0.0016 'International Tables Vol C Tables 4.2.6.8 and 6.1.1.4'
H H 0.0000 0.0000 'International Tables Vol C Tables 4.2.6.8 and 6.1.1.4'
O O 0.0106 0.0060 'International Tables Vol C Tables 4.2.6.8 and 6.1.1.4'

loop_
_geom_angle_atom_site_label_1
_geom_angle_atom_site_label_2
_geom_angle_atom_site_label_3
_geom_angle
C9 O1 C10 117.56(15)
C11 O4 C12 115.11(16)
C13 C1 C2 120.2(2)
C13 C1 H1 119.9
C2 C1 H1 119.9
C1 C2 C3 119.6(2)
C1 C2 H2 120.2
C3 C2 H2 120.2
C4 C3 C2 121.1(2)
C4 C3 H3 119.4
C2 C3 H3 119.4
C3 C4 C14 117.95(17)
C3 C4 C5 121.26(16)
C14 C4 C5 120.79(16)
C4 C5 C6 112.50(12)
C4 C5 H5A 109.1
C6 C5 H5A 109.1
C4 C5 H5B 109.1
C6 C5 H5B 109.1
H5A C5 H5B 107.8
C15 C6 C5 106.95(12)
C15 C6 C7 112.80(11)
C5 C6 C7 114.67(11)
C15 C6 H6 107.4
C5 C6 H6 107.4
C7 C6 H6 107.4
C11 C7 C6 112.74(12)
C11 C7 C8 108.31(12)
C6 C7 C8 115.23(11)
C11 C7 C22 107.88(12)
C6 C7 C22 111.36(12)
C8 C7 C22 100.45(12)
C9 C8 C24 112.66(14)
C9 C8 C7 119.63(13)
C24 C8 C7 103.23(13)
C9 C8 H8 106.9
C24 C8 H8 106.9
C7 C8 H8 106.9
O2 C9 O1 123.10(15)
O2 C9 C8 126.35(16)
O1 C9 C8 110.43(13)
O1 C10 H10A 109.5
O1 C10 H10B 109.5
H10A C10 H10B 109.5
O1 C10 H10C 109.5
H10A C10 H10C 109.5
H10B C10 H10C 109.5
O3 C11 O4 122.51(15)
O3 C11 C7 126.12(15)
O4 C11 C7 111.22(13)
O4 C12 H12A 109.5
O4 C12 H12B 109.5
H12A C12 H12B 109.5
O4 C12 H12C 109.5
H12A C12 H12C 109.5
H12B C12 H12C 109.5
C1 C13 C14 120.2(2)
C1 C13 H13 119.9
C14 C13 H13 119.9
C13 C14 C4 120.9(2)
C13 C14 H14 119.5
C4 C14 H14 119.5
O5 C15 C16 120.44(13)
O5 C15 C6 118.74(13)
C16 C15 C6 120.79(12)
C17 C16 C21 118.01(14)
C17 C16 C15 123.34(13)
C21 C16 C15 118.58(14)
C18 C17 C16 121.00(16)
C18 C17 H17 119.5
C16 C17 H17 119.5
C19 C18 C17 120.27(19)
C19 C18 H18 119.9
C17 C18 H18 119.9
C20 C19 C18 119.72(18)
C20 C19 H19 120.1
C18 C19 H19 120.1
C19 C20 C21 120.95(18)
C19 C20 H20 119.5
C21 C20 H20 119.5
C16 C21 C20 120.02(18)
C16 C21 H21 120.0
C20 C21 H21 120.0
C26 C22 C23 100.19(16)
C26 C22 C7 107.00(13)
C23 C22 C7 101.01(14)
C26 C22 H22 115.5
C23 C22 H22 115.5
C7 C22 H22 115.5
C22 C23 C24 93.63(14)
C22 C23 H23A 113.0
C24 C23 H23A 113.0
C22 C23 H23B 113.0
C24 C23 H23B 113.0
H23A C23 H23B 110.4
C25 C24 C23 100.22(18)
C25 C24 C8 108.38(15)
C23 C24 C8 99.23(15)
C25 C24 H24 115.6
C23 C24 H24 115.6
C8 C24 H24 115.6
C26 C25 C24 107.97(19)
C26 C25 H25 126.0
C24 C25 H25 126.0
C25 C26 C22 107.37(19)
C25 C26 H26 126.3
C22 C26 H26 126.3

loop_
_geom_bond_atom_site_label_1
_geom_bond_atom_site_label_2
_geom_bond_distance
O1 C9 1.326(2)
O1 C10 1.446(2)
O2 C9 1.1917(19)
O3 C11 1.197(2)
O4 C11 1.338(2)
O4 C12 1.435(2)
O5 C15 1.2134(17)
C1 C13 1.360(4)
C1 C2 1.372(4)
C1 H1 0.9300
C2 C3 1.389(3)
C2 H2 0.9300
C3 C4 1.376(3)
C3 H3 0.9300
C4 C14 1.387(2)
C4 C5 1.513(2)
C5 C6 1.555(2)
C5 H5A 0.9700
C5 H5B 0.9700
C6 C15 1.528(2)
C6 C7 1.5608(19)
C6 H6 0.9800
C7 C11 1.532(2)
C7 C8 1.579(2)
C7 C22 1.591(2)
C8 C9 1.505(2)
C8 C24 1.556(2)
C8 H8 0.9800
C10 H10A 0.9600
C10 H10B 0.9600
C10 H10C 0.9600
C12 H12A 0.9600
C12 H12B 0.9600
C12 H12C 0.9600
C13 C14 1.381(3)
C13 H13 0.9300
C14 H14 0.9300
C15 C16 1.490(2)
C16 C17 1.384(2)
C16 C21 1.387(2)
C17 C18 1.382(2)
C17 H17 0.9300
C18 C19 1.361(3)
C18 H18 0.9300
C19 C20 1.360(3)
C19 H19 0.9300
C20 C21 1.387(3)
C20 H20 0.9300
C21 H21 0.9300
C22 C26 1.503(3)
C22 C23 1.526(3)
C22 H22 0.9800
C23 C24 1.528(3)
C23 H23A 0.9700
C23 H23B 0.9700
C24 C25 1.504(3)
C24 H24 0.9800
C25 C26 1.314(3)
C25 H25 0.9300
C26 H26 0.9300
